data_7201108
loop_
_publ_author_name
'Alvarado, Luigi'
'Brewer, Cynthia'
'Brewer, Greg'
'Butcher, Ray J.'
'Straka, Alison'
'Viragh, Carol'

_publ_section_title
;
 Supramolecular assemblies prepared from an iron(II) tripodal complex,
 tetrafluoroborate, and alkali metal cations. The effect of cation size
 on coordination number, anion disorder and hydrogen bonding
;
_journal_issue 11
_journal_name_full CrystEngComm
_journal_page_first 2297
_journal_paper_doi 10.1039/b905061b
_journal_volume 11
_journal_year 2009
_chemical_formula_sum 'C18 H24 B2 F8 Fe N10'
_chemical_formula_weight 609.94
_chemical_name_systematic
;
?
;
_space_group_IT_number 14
_symmetry_cell_setting monoclinic
_symmetry_space_group_name_Hall '-P 2yn'
_symmetry_space_group_name_H-M 'P 1 21/n 1'
_atom_sites_solution_hydrogens geom
_atom_sites_solution_primary direct
_atom_sites_solution_secondary difmap
_audit_creation_method SHELXL-97
_cell_angle_alpha 90.00
_cell_angle_beta 110.168(3)
_cell_angle_gamma 90.00
_cell_formula_units_Z 4
_cell_length_a 9.4059(3)
_cell_length_b 22.7690(5)
_cell_length_c 12.1650(3)
_cell_measurement_reflns_used 12086
_cell_measurement_temperature 100(2)
_cell_measurement_theta_max 32.5254
_cell_measurement_theta_min 4.6786
_cell_volume 2445.55(12)
_computing_cell_refinement
;
CrysAlis RED, Oxford Diffraction Ltd.,
Version 1.171.32.5 (release 08-05-2007 CrysAlis171 .NET)
(compiled May 8 2007,13:10:02)
;
_computing_data_collection
;
CrysAlis CCD, Oxford Diffraction Ltd.,
Version 1.171.32.5 (release 08-05-2007 CrysAlis171 .NET)
(compiled May 8 2007,13:10:02)
;
_computing_data_reduction
;
CrysAlis RED, Oxford Diffraction Ltd.,
Version 1.171.32.5 (release 08-05-2007 CrysAlis171 .NET)
(compiled May 8 2007,13:10:02)
;
_computing_molecular_graphics SHELXTL
_computing_publication_material SHELXTL
_computing_structure_refinement 'SHELXL-97 (Sheldrick, 1997)'
_computing_structure_solution 'SHELXS-97 (Sheldrick, 1990)'
_diffrn_ambient_temperature 100(2)
_diffrn_detector_area_resol_mean 10.5081
_diffrn_measured_fraction_theta_full 0.993
_diffrn_measured_fraction_theta_max 0.917
_diffrn_measurement_device_type 'Oxford Diffraction Gemini R'
_diffrn_measurement_method '\w scans'
_diffrn_radiation_monochromator graphite
_diffrn_radiation_source 'fine-focus sealed tube'
_diffrn_radiation_type MoK\a
_diffrn_radiation_wavelength 0.71073
_diffrn_reflns_av_R_equivalents 0.0261
_diffrn_reflns_av_sigmaI/netI 0.0346
_diffrn_reflns_limit_h_max 14
_diffrn_reflns_limit_h_min -13
_diffrn_reflns_limit_k_max 32
_diffrn_reflns_limit_k_min -33
_diffrn_reflns_limit_l_max 18
_diffrn_reflns_limit_l_min -18
_diffrn_reflns_number 23219
_diffrn_reflns_theta_full 25.00
_diffrn_reflns_theta_max 32.61
_diffrn_reflns_theta_min 4.69
_diffrn_standards_decay_% <2%
_diffrn_standards_interval_count 50
_diffrn_standards_number 2
_exptl_absorpt_coefficient_mu 0.709
_exptl_absorpt_correction_T_max 1.00000
_exptl_absorpt_correction_T_min 0.95944
_exptl_absorpt_correction_type multi-scan
_exptl_absorpt_process_details
;
CrysAlis RED, Oxford Diffraction Ltd.,
Version 1.171.32.5 (release 08-05-2007 CrysAlis171 .NET)
(compiled May 8 2007,13:10:02)
Empirical absorption correction using spherical harmonics,
implemented in SCALE3 ABSPACK scaling algorithm.
;
_exptl_crystal_colour 'dark green'
_exptl_crystal_density_diffrn 1.657
_exptl_crystal_density_method 'not measured'
_exptl_crystal_description chunk
_exptl_crystal_F_000 1240
_exptl_crystal_size_max 0.47
_exptl_crystal_size_mid 0.43
_exptl_crystal_size_min 0.34
_refine_diff_density_max 1.337
_refine_diff_density_min -0.680
_refine_diff_density_rms 0.080
_refine_ls_extinction_method none
_refine_ls_goodness_of_fit_ref 1.074
_refine_ls_hydrogen_treatment constr
_refine_ls_matrix_type full
_refine_ls_number_parameters 352
_refine_ls_number_reflns 8191
_refine_ls_number_restraints 0
_refine_ls_restrained_S_all 1.074
_refine_ls_R_factor_all 0.0559
_refine_ls_R_factor_gt 0.0418
_refine_ls_shift/su_max 0.002
_refine_ls_shift/su_mean 0.000
_refine_ls_structure_factor_coef Fsqd
_refine_ls_weighting_details 'calc w=1/[\s^2^(Fo^2^)+(0.0650P)^2^+0.6454P] where P=(Fo^2^+2Fc^2^)/3'
_refine_ls_weighting_scheme calc
_refine_ls_wR_factor_gt 0.1117
_refine_ls_wR_factor_ref 0.1162
_reflns_number_gt 6395
_reflns_number_total 8191
_reflns_threshold_expression I>2\s(I)
_cod_data_source_file b905061b.txt
_cod_data_source_block ams21al2
_cod_original_cell_volume 2445.55(11)
_cod_database_code 7201108

loop_
_symmetry_equiv_pos_as_xyz
'x, y, z'
'-x+1/2, y+1/2, -z+1/2'
'-x, -y, -z'
'x-1/2, -y-1/2, z-1/2'

loop_
_atom_site_label
_atom_site_type_symbol
_atom_site_fract_x
_atom_site_fract_y
_atom_site_fract_z
_atom_site_U_iso_or_equiv
_atom_site_adp_type
_atom_site_occupancy
_atom_site_symmetry_multiplicity
_atom_site_calc_flag
_atom_site_refinement_flags
_atom_site_disorder_assembly
_atom_site_disorder_group
Fe Fe 0.66753(2) 0.649589(9) 0.199797(19) 0.01100(7) Uani 1 1 d . . .
F11 F 0.77307(14) 0.52309(5) 0.72239(10) 0.0311(3) Uani 1 1 d . . .
F12 F 0.74783(14) 0.61938(5) 0.76595(11) 0.0309(3) Uani 1 1 d . . .
F13 F 0.98111(15) 0.58270(5) 0.78903(14) 0.0406(3) Uani 1 1 d . . .
F14 F 0.85888(18) 0.55322(6) 0.91109(11) 0.0433(3) Uani 1 1 d . . .
F21 F 0.74257(18) 0.35101(5) 0.44740(14) 0.0446(3) Uani 1 1 d . . .
F22 F 0.77624(18) 0.44724(6) 0.49413(13) 0.0442(3) Uani 1 1 d . . .
F23 F 0.6814(3) 0.41947(11) 0.30595(15) 0.0900(7) Uani 1 1 d . . .
F24 F 0.93014(18) 0.40468(8) 0.41701(18) 0.0647(5) Uani 1 1 d . . .
N N 1.02795(16) 0.66681(6) 0.18622(13) 0.0180(3) Uani 1 1 d . . .
N1A N 0.69418(14) 0.66048(6) 0.04616(12) 0.0135(2) Uani 1 1 d . . .
N2A N 0.51490(14) 0.59347(6) 0.10732(12) 0.0139(2) Uani 1 1 d . . .
N3A N 0.36973(17) 0.56564(7) -0.06989(14) 0.0226(3) Uani 1 1 d . . .
H3AB H 0.3346 0.5616 -0.1465 0.027 Uiso 1 1 calc R . .
N1B N 0.79803(15) 0.71577(6) 0.27975(12) 0.0144(2) Uani 1 1 d . . .
N2B N 0.51434(14) 0.71230(6) 0.16180(12) 0.0140(2) Uani 1 1 d . . .
N3B N 0.46100(16) 0.80508(6) 0.18328(14) 0.0209(3) Uani 1 1 d . . .
H3BB H 0.4727 0.8422 0.2047 0.025 Uiso 1 1 calc R . .
N1C N 0.82263(14) 0.58766(6) 0.25906(12) 0.0135(2) Uani 1 1 d . . .
N2C N 0.62590(15) 0.62791(6) 0.34184(12) 0.0149(3) Uani 1 1 d . . .
N3C N 0.67418(17) 0.56782(7) 0.49280(13) 0.0224(3) Uani 1 1 d . . .
H3CB H 0.7172 0.5400 0.5437 0.027 Uiso 1 1 calc R . .
C1A C 0.96411(18) 0.67951(7) 0.06361(15) 0.0171(3) Uani 1 1 d . . .
H1AA H 0.9699 0.6435 0.0197 0.020 Uiso 1 1 calc R . .
H1AB H 1.0277 0.7097 0.0446 0.020 Uiso 1 1 calc R . .
C2A C 0.79901(17) 0.70119(7) 0.01929(15) 0.0165(3) Uani 1 1 d . . .
H2AA H 0.7942 0.7398 0.0553 0.020 Uiso 1 1 calc R . .
H2AB H 0.7658 0.7069 -0.0666 0.020 Uiso 1 1 calc R . .
C3A C 0.59730(18) 0.63278(7) -0.04088(14) 0.0162(3) Uani 1 1 d . . .
H3AA H 0.5946 0.6362 -0.1194 0.019 Uiso 1 1 calc R . .
C4A C 0.49425(18) 0.59637(7) -0.00683(14) 0.0153(3) Uani 1 1 d . . .
C5A C 0.3084(2) 0.54202(8) 0.00698(17) 0.0247(4) Uani 1 1 d . . .
H5AA H 0.2199 0.5184 -0.0119 0.030 Uiso 1 1 calc R . .
C6A C 0.39979(18) 0.55915(7) 0.11703(16) 0.0188(3) Uani 1 1 d . . .
H6AA H 0.3856 0.5489 0.1882 0.023 Uiso 1 1 calc R . .
C1B C 1.05898(18) 0.71290(8) 0.27184(16) 0.0205(3) Uani 1 1 d . . .
H1BA H 1.0452 0.7511 0.2306 0.025 Uiso 1 1 calc R . .
H1BB H 1.1666 0.7101 0.3229 0.025 Uiso 1 1 calc R . .
C2B C 0.96016(17) 0.71236(8) 0.34974(15) 0.0182(3) Uani 1 1 d . . .
H2BA H 0.9800 0.6759 0.3969 0.022 Uiso 1 1 calc R . .
H2BB H 0.9881 0.7461 0.4044 0.022 Uiso 1 1 calc R . .
C3B C 0.73100(18) 0.76603(7) 0.27361(15) 0.0175(3) Uani 1 1 d . . .
H3BA H 0.7822 0.8007 0.3100 0.021 Uiso 1 1 calc R . .
C4B C 0.57133(18) 0.76436(7) 0.20617(15) 0.0162(3) Uani 1 1 d . . .
C5B C 0.32768(19) 0.77828(8) 0.12087(17) 0.0222(3) Uani 1 1 d . . .
H5BA H 0.2305 0.7961 0.0921 0.027 Uiso 1 1 calc R . .
C6B C 0.36151(18) 0.72038(7) 0.10763(15) 0.0182(3) Uani 1 1 d . . .
H6BA H 0.2908 0.6910 0.0677 0.022 Uiso 1 1 calc R . .
C1C C 1.06499(17) 0.60683(7) 0.22421(15) 0.0171(3) Uani 1 1 d . . .
H1CA H 1.1239 0.6068 0.3091 0.021 Uiso 1 1 calc R . .
H1CB H 1.1307 0.5904 0.1834 0.021 Uiso 1 1 calc R . .
C2C C 0.92754(18) 0.56654(7) 0.20194(14) 0.0157(3) Uani 1 1 d . . .
H2CA H 0.8728 0.5637 0.1165 0.019 Uiso 1 1 calc R . .
H2CB H 0.9629 0.5267 0.2313 0.019 Uiso 1 1 calc R . .
C3C C 0.82390(18) 0.56111(7) 0.35318(14) 0.0171(3) Uani 1 1 d . . .
H3CA H 0.8906 0.5297 0.3879 0.021 Uiso 1 1 calc R . .
C4C C 0.71357(18) 0.58401(7) 0.40057(14) 0.0172(3) Uani 1 1 d . . .
C5C C 0.52537(19) 0.63971(8) 0.39852(15) 0.0193(3) Uani 1 1 d . . .
H5CA H 0.4482 0.6688 0.3762 0.023 Uiso 1 1 calc R . .
C6C C 0.5550(2) 0.60245(8) 0.49291(16) 0.0234(4) Uani 1 1 d . . .
H6CA H 0.5031 0.6010 0.5474 0.028 Uiso 1 1 calc R . .
B1 B 0.8389(3) 0.56926(9) 0.79755(18) 0.0239(4) Uani 1 1 d . . .
B2 B 0.7807(3) 0.40502(10) 0.4144(2) 0.0274(4) Uani 1 1 d . . .

loop_
_atom_site_aniso_label
_atom_site_aniso_U_11
_atom_site_aniso_U_22
_atom_site_aniso_U_33
_atom_site_aniso_U_23
_atom_site_aniso_U_13
_atom_site_aniso_U_12
Fe 0.01071(10) 0.01000(10) 0.01176(10) -0.00096(8) 0.00321(8) 0.00015(7)
F11 0.0510(7) 0.0188(5) 0.0202(5) -0.0004(4) 0.0082(5) 0.0008(5)
F12 0.0442(7) 0.0193(5) 0.0381(7) 0.0009(5) 0.0254(6) 0.0041(5)
F13 0.0395(7) 0.0247(6) 0.0630(9) 0.0147(6) 0.0243(7) 0.0048(5)
F14 0.0849(11) 0.0279(6) 0.0191(5) 0.0014(5) 0.0205(7) -0.0112(7)
F21 0.0564(9) 0.0195(6) 0.0567(9) 0.0010(6) 0.0181(8) -0.0011(5)
F22 0.0684(9) 0.0252(6) 0.0505(8) -0.0035(6) 0.0353(8) -0.0001(6)
F23 0.0951(15) 0.1139(17) 0.0296(8) 0.0258(10) -0.0185(9) -0.0373(13)
F24 0.0487(9) 0.0677(11) 0.0930(14) -0.0195(10) 0.0441(10) 0.0009(8)
N 0.0194(7) 0.0148(6) 0.0180(6) -0.0022(5) 0.0042(5) 0.0006(5)
N1A 0.0131(6) 0.0114(5) 0.0155(6) 0.0009(5) 0.0044(5) 0.0018(4)
N2A 0.0134(6) 0.0112(5) 0.0164(6) -0.0021(5) 0.0043(5) 0.0004(4)
N3A 0.0224(7) 0.0203(7) 0.0190(7) -0.0061(6) -0.0006(6) -0.0048(6)
N1B 0.0130(6) 0.0150(6) 0.0149(6) -0.0027(5) 0.0043(5) -0.0010(5)
N2B 0.0132(6) 0.0126(6) 0.0160(6) -0.0005(5) 0.0046(5) 0.0003(4)
N3B 0.0205(7) 0.0119(6) 0.0301(8) -0.0025(6) 0.0087(6) 0.0027(5)
N1C 0.0123(6) 0.0124(6) 0.0146(6) -0.0009(5) 0.0032(5) 0.0003(4)
N2C 0.0146(6) 0.0164(6) 0.0140(6) -0.0022(5) 0.0052(5) -0.0017(5)
N3C 0.0241(7) 0.0260(7) 0.0180(7) 0.0050(6) 0.0085(6) -0.0014(6)
C1A 0.0154(7) 0.0173(7) 0.0201(7) 0.0010(6) 0.0082(6) 0.0003(6)
C2A 0.0164(7) 0.0149(7) 0.0190(7) 0.0039(6) 0.0070(6) 0.0005(5)
C3A 0.0182(7) 0.0154(7) 0.0144(7) 0.0005(6) 0.0048(6) 0.0032(5)
C4A 0.0149(7) 0.0127(6) 0.0155(7) -0.0016(6) 0.0019(6) 0.0005(5)
C5A 0.0212(8) 0.0189(8) 0.0303(9) -0.0035(7) 0.0043(7) -0.0076(6)
C6A 0.0180(7) 0.0138(7) 0.0249(8) -0.0014(6) 0.0079(6) -0.0041(6)
C1B 0.0138(7) 0.0207(8) 0.0266(8) -0.0079(7) 0.0065(6) -0.0037(6)
C2B 0.0130(7) 0.0202(7) 0.0190(7) -0.0073(6) 0.0023(6) -0.0018(6)
C3B 0.0167(7) 0.0140(7) 0.0216(8) -0.0045(6) 0.0063(6) -0.0019(6)
C4B 0.0168(7) 0.0120(6) 0.0207(7) -0.0018(6) 0.0075(6) 0.0009(5)
C5B 0.0170(8) 0.0191(8) 0.0287(9) 0.0007(7) 0.0057(7) 0.0048(6)
C6B 0.0130(7) 0.0184(7) 0.0217(8) 0.0005(6) 0.0040(6) 0.0023(5)
C1C 0.0136(7) 0.0170(7) 0.0206(7) -0.0002(6) 0.0058(6) 0.0029(6)
C2C 0.0172(7) 0.0134(6) 0.0172(7) -0.0008(6) 0.0070(6) 0.0030(5)
C3C 0.0170(7) 0.0155(7) 0.0170(7) 0.0023(6) 0.0035(6) 0.0013(6)
C4C 0.0188(7) 0.0182(7) 0.0143(7) 0.0008(6) 0.0052(6) -0.0019(6)
C5C 0.0171(7) 0.0232(8) 0.0196(7) -0.0039(6) 0.0090(6) -0.0021(6)
C6C 0.0233(8) 0.0304(9) 0.0200(8) -0.0037(7) 0.0118(7) -0.0057(7)
B1 0.0402(12) 0.0162(8) 0.0200(9) 0.0022(7) 0.0162(9) 0.0007(8)
B2 0.0323(11) 0.0268(10) 0.0256(10) 0.0003(8) 0.0133(9) 0.0029(8)

loop_
_atom_type_symbol
_atom_type_description
_atom_type_scat_dispersion_real
_atom_type_scat_dispersion_imag
_atom_type_scat_source
C C 0.0033 0.0016 'International Tables Vol C Tables 4.2.6.8 and 6.1.1.4'
H H 0.0000 0.0000 'International Tables Vol C Tables 4.2.6.8 and 6.1.1.4'
B B 0.0013 0.0007 'International Tables Vol C Tables 4.2.6.8 and 6.1.1.4'
N N 0.0061 0.0033 'International Tables Vol C Tables 4.2.6.8 and 6.1.1.4'
F F 0.0171 0.0103 'International Tables Vol C Tables 4.2.6.8 and 6.1.1.4'
Fe Fe 0.3463 0.8444 'International Tables Vol C Tables 4.2.6.8 and 6.1.1.4'

loop_
_geom_angle_atom_site_label_1
_geom_angle_atom_site_label_2
_geom_angle_atom_site_label_3
_geom_angle
_geom_angle_site_symmetry_1
_geom_angle_site_symmetry_3
_geom_angle_publ_flag
N2A Fe N2C 90.71(6) . . ?
N2A Fe N2B 90.35(5) . . ?
N2C Fe N2B 92.13(6) . . ?
N2A Fe N1B 170.93(6) . . ?
N2C Fe N1B 92.12(6) . . ?
N2B Fe N1B 80.93(6) . . ?
N2A Fe N1C 92.67(5) . . ?
N2C Fe N1C 81.13(6) . . ?
N2B Fe N1C 172.63(6) . . ?
N1B Fe N1C 96.28(6) . . ?
N2A Fe N1A 81.16(5) . . ?
N2C Fe N1A 171.49(5) . . ?
N2B Fe N1A 90.46(5) . . ?
N1B Fe N1A 96.29(5) . . ?
N1C Fe N1A 96.64(5) . . ?
N2A Fe N 125.44(4) . . ?
N2C Fe N 124.39(5) . . ?
N2B Fe N 123.70(4) . . ?
N1B Fe N 59.08(4) . . ?
N1C Fe N 59.23(4) . . ?
N1A Fe N 59.93(5) . . ?
C1A N C1B 121.02(14) . . ?
C1A N C1C 119.47(13) . . ?
C1B N C1C 119.50(14) . . ?
C1A N Fe 90.39(9) . . ?
C1B N Fe 90.33(9) . . ?
C1C N Fe 90.56(9) . . ?
C3A N1A C2A 117.47(14) . . ?
C3A N1A Fe 115.24(11) . . ?
C2A N1A Fe 126.89(10) . . ?
C4A N2A C6A 106.33(14) . . ?
C4A N2A Fe 112.30(10) . . ?
C6A N2A Fe 139.87(12) . . ?
C4A N3A C5A 107.62(15) . . ?
C4A N3A H3AB 126.2 . . ?
C5A N3A H3AB 126.2 . . ?
C3B N1B C2B 117.83(14) . . ?
C3B N1B Fe 115.97(11) . . ?
C2B N1B Fe 126.12(10) . . ?
C4B N2B C6B 106.45(13) . . ?
C4B N2B Fe 112.94(10) . . ?
C6B N2B Fe 140.51(11) . . ?
C4B N3B C5B 107.56(14) . . ?
C4B N3B H3BB 126.2 . . ?
C5B N3B H3BB 126.2 . . ?
C3C N1C C2C 117.62(13) . . ?
C3C N1C Fe 115.93(11) . . ?
C2C N1C Fe 126.30(10) . . ?
C4C N2C C5C 106.40(14) . . ?
C4C N2C Fe 112.68(10) . . ?
C5C N2C Fe 140.62(12) . . ?
C4C N3C C6C 107.63(15) . . ?
C4C N3C H3CB 126.2 . . ?
C6C N3C H3CB 126.2 . . ?
N C1A C2A 116.08(13) . . ?
N C1A H1AA 108.3 . . ?
C2A C1A H1AA 108.3 . . ?
N C1A H1AB 108.3 . . ?
C2A C1A H1AB 108.3 . . ?
H1AA C1A H1AB 107.4 . . ?
N1A C2A C1A 113.15(13) . . ?
N1A C2A H2AA 108.9 . . ?
C1A C2A H2AA 108.9 . . ?
N1A C2A H2AB 108.9 . . ?
C1A C2A H2AB 108.9 . . ?
H2AA C2A H2AB 107.8 . . ?
N1A C3A C4A 113.45(14) . . ?
N1A C3A H3AA 123.3 . . ?
C4A C3A H3AA 123.3 . . ?
N2A C4A N3A 110.56(14) . . ?
N2A C4A C3A 117.15(14) . . ?
N3A C4A C3A 132.17(15) . . ?
N3A C5A C6A 106.53(15) . . ?
N3A C5A H5AA 126.7 . . ?
C6A C5A H5AA 126.7 . . ?
N2A C6A C5A 108.96(15) . . ?
N2A C6A H6AA 125.5 . . ?
C5A C6A H6AA 125.5 . . ?
N C1B C2B 115.21(14) . . ?
N C1B H1BA 108.5 . . ?
C2B C1B H1BA 108.5 . . ?
N C1B H1BB 108.5 . . ?
C2B C1B H1BB 108.5 . . ?
H1BA C1B H1BB 107.5 . . ?
N1B C2B C1B 111.65(14) . . ?
N1B C2B H2BA 109.3 . . ?
C1B C2B H2BA 109.3 . . ?
N1B C2B H2BB 109.3 . . ?
C1B C2B H2BB 109.3 . . ?
H2BA C2B H2BB 108.0 . . ?
N1B C3B C4B 113.57(14) . . ?
N1B C3B H3BA 123.2 . . ?
C4B C3B H3BA 123.2 . . ?
N2B C4B N3B 110.73(14) . . ?
N2B C4B C3B 116.57(14) . . ?
N3B C4B C3B 132.56(15) . . ?
N3B C5B C6B 106.71(14) . . ?
N3B C5B H5BA 126.6 . . ?
C6B C5B H5BA 126.6 . . ?
N2B C6B C5B 108.54(15) . . ?
N2B C6B H6BA 125.7 . . ?
C5B C6B H6BA 125.7 . . ?
N C1C C2C 114.44(13) . . ?
N C1C H1CA 108.6 . . ?
C2C C1C H1CA 108.7 . . ?
N C1C H1CB 108.7 . . ?
C2C C1C H1CB 108.6 . . ?
H1CA C1C H1CB 107.6 . . ?
N1C C2C C1C 112.57(13) . . ?
N1C C2C H2CA 109.1 . . ?
C1C C2C H2CA 109.1 . . ?
N1C C2C H2CB 109.1 . . ?
C1C C2C H2CB 109.1 . . ?
H2CA C2C H2CB 107.8 . . ?
N1C C3C C4C 113.33(14) . . ?
N1C C3C H3CA 123.3 . . ?
C4C C3C H3CA 123.3 . . ?
N2C C4C N3C 110.71(14) . . ?
N2C C4C C3C 116.87(14) . . ?
N3C C4C C3C 132.33(16) . . ?
N2C C5C C6C 108.73(15) . . ?
N2C C5C H5CA 125.6 . . ?
C6C C5C H5CA 125.6 . . ?
N3C C6C C5C 106.52(15) . . ?
N3C C6C H6CA 126.7 . . ?
C5C C6C H6CA 126.7 . . ?
F14 B1 F11 109.55(15) . . ?
F14 B1 F12 110.52(15) . . ?
F11 B1 F12 110.13(17) . . ?
F14 B1 F13 109.05(18) . . ?
F11 B1 F13 109.55(15) . . ?
F12 B1 F13 108.02(15) . . ?
F23 B2 F22 109.6(2) . . ?
F23 B2 F21 109.6(2) . . ?
F22 B2 F21 110.09(17) . . ?
F23 B2 F24 111.8(2) . . ?
F22 B2 F24 105.28(19) . . ?
F21 B2 F24 110.47(19) . . ?

loop_
_geom_bond_atom_site_label_1
_geom_bond_atom_site_label_2
_geom_bond_distance
_geom_bond_site_symmetry_2
_geom_bond_publ_flag
Fe N2A 1.9611(13) . ?
Fe N2C 1.9619(13) . ?
Fe N2B 1.9671(13) . ?
Fe N1B 1.9748(13) . ?
Fe N1C 1.9776(13) . ?
Fe N1A 1.9851(13) . ?
Fe N 3.4727(14) . ?
F11 B1 1.391(2) . ?
F12 B1 1.399(2) . ?
F13 B1 1.410(2) . ?
F14 B1 1.378(2) . ?
F21 B2 1.379(3) . ?
F22 B2 1.376(3) . ?
F23 B2 1.368(3) . ?
F24 B2 1.395(3) . ?
N C1A 1.432(2) . ?
N C1B 1.436(2) . ?
N C1C 1.445(2) . ?
N1A C3A 1.298(2) . ?
N1A C2A 1.4698(19) . ?
N2A C4A 1.336(2) . ?
N2A C6A 1.373(2) . ?
N3A C4A 1.353(2) . ?
N3A C5A 1.367(2) . ?
N3A H3AB 0.8800 . ?
N1B C3B 1.296(2) . ?
N1B C2B 1.470(2) . ?
N2B C4B 1.336(2) . ?
N2B C6B 1.372(2) . ?
N3B C4B 1.347(2) . ?
N3B C5B 1.366(2) . ?
N3B H3BB 0.8800 . ?
N1C C3C 1.291(2) . ?
N1C C2C 1.4699(19) . ?
N2C C4C 1.336(2) . ?
N2C C5C 1.375(2) . ?
N3C C4C 1.349(2) . ?
N3C C6C 1.371(2) . ?
N3C H3CB 0.8800 . ?
C1A C2A 1.539(2) . ?
C1A H1AA 0.9900 . ?
C1A H1AB 0.9900 . ?
C2A H2AA 0.9900 . ?
C2A H2AB 0.9900 . ?
C3A C4A 1.441(2) . ?
C3A H3AA 0.9500 . ?
C5A C6A 1.375(3) . ?
C5A H5AA 0.9500 . ?
C6A H6AA 0.9500 . ?
C1B C2B 1.539(2) . ?
C1B H1BA 0.9900 . ?
C1B H1BB 0.9900 . ?
C2B H2BA 0.9900 . ?
C2B H2BB 0.9900 . ?
C3B C4B 1.442(2) . ?
C3B H3BA 0.9500 . ?
C5B C6B 1.379(2) . ?
C5B H5BA 0.9500 . ?
C6B H6BA 0.9500 . ?
C1C C2C 1.531(2) . ?
C1C H1CA 0.9900 . ?
C1C H1CB 0.9900 . ?
C2C H2CA 0.9900 . ?
C2C H2CB 0.9900 . ?
C3C C4C 1.447(2) . ?
C3C H3CA 0.9500 . ?
C5C C6C 1.377(3) . ?
C5C H5CA 0.9500 . ?
C6C H6CA 0.9500 . ?

loop_
_geom_hbond_atom_site_label_D
_geom_hbond_atom_site_label_H
_geom_hbond_atom_site_label_A
_geom_hbond_distance_DH
_geom_hbond_distance_HA
_geom_hbond_distance_DA
_geom_hbond_angle_DHA
_geom_hbond_site_symmetry_A
N3A H3AB F23 0.88 1.94 2.764(2) 155.0 3_665
N3B H3BB F13 0.88 1.98 2.8375(19) 163.8 4_575
N3B H3BB F24 0.88 2.45 2.922(2) 114.5 2_655
N3B H3BB F12 0.88 2.62 3.0627(18) 111.9 4_575
N3C H3CB F11 0.88 2.09 2.8128(19) 139.0 .
N3C H3CB F22 0.88 2.32 2.907(2) 124.4 .

loop_
_geom_torsion_atom_site_label_1
_geom_torsion_atom_site_label_2
_geom_torsion_atom_site_label_3
_geom_torsion_atom_site_label_4
_geom_torsion
_geom_torsion_site_symmetry_1
_geom_torsion_site_symmetry_2
_geom_torsion_site_symmetry_3
_geom_torsion_site_symmetry_4
_geom_torsion_publ_flag
N2A Fe N C1A 58.06(11) . . . . ?
N2C Fe N C1A 178.44(9) . . . . ?
N2B Fe N C1A -60.86(10) . . . . ?
N1B Fe N C1A -112.52(10) . . . . ?
N1C Fe N C1A 127.14(10) . . . . ?
N1A Fe N C1A 7.11(9) . . . . ?
N2A Fe N C1B 179.09(10) . . . . ?
N2C Fe N C1B -60.54(11) . . . . ?
N2B Fe N C1B 60.16(11) . . . . ?
N1B Fe N C1B 8.50(10) . . . . ?
N1C Fe N C1B -111.84(11) . . . . ?
N1A Fe N C1B 128.14(11) . . . . ?
N2A Fe N C1C -61.41(11) . . . . ?
N2C Fe N C1C 58.96(11) . . . . ?
N2B Fe N C1C 179.66(9) . . . . ?
N1B Fe N C1C 128.00(11) . . . . ?
N1C Fe N C1C 7.66(9) . . . . ?
N1A Fe N C1C -112.36(10) . . . . ?
N2A Fe N1A C3A 6.23(11) . . . . ?
N2C Fe N1A C3A 23.7(4) . . . . ?
N2B Fe N1A C3A -84.05(12) . . . . ?
N1B Fe N1A C3A -164.98(11) . . . . ?
N1C Fe N1A C3A 97.92(12) . . . . ?
N Fe N1A C3A 146.42(13) . . . . ?
N2A Fe N1A C2A 178.74(13) . . . . ?
N2C Fe N1A C2A -163.8(3) . . . . ?
N2B Fe N1A C2A 88.45(12) . . . . ?
N1B Fe N1A C2A 7.52(13) . . . . ?
N1C Fe N1A C2A -89.58(12) . . . . ?
N Fe N1A C2A -41.08(11) . . . . ?
N2C Fe N2A C4A 175.01(11) . . . . ?
N2B Fe N2A C4A 82.88(11) . . . . ?
N1B Fe N2A C4A 66.8(4) . . . . ?
N1C Fe N2A C4A -103.84(11) . . . . ?
N1A Fe N2A C4A -7.54(11) . . . . ?
N Fe N2A C4A -50.39(12) . . . . ?
N2C Fe N2A C6A 11.67(17) . . . . ?
N2B Fe N2A C6A -80.46(17) . . . . ?
N1B Fe N2A C6A -96.5(4) . . . . ?
N1C Fe N2A C6A 92.82(17) . . . . ?
N1A Fe N2A C6A -170.87(17) . . . . ?
N Fe N2A C6A 146.27(15) . . . . ?
N2A Fe N1B C3B 17.1(4) . . . . ?
N2C Fe N1B C3B -91.01(12) . . . . ?
N2B Fe N1B C3B 0.81(12) . . . . ?
N1C Fe N1B C3B -172.31(12) . . . . ?
N1A Fe N1B C3B 90.27(12) . . . . ?
N Fe N1B C3B 139.45(13) . . . . ?
N2A Fe N1B C2B -166.4(3) . . . . ?
N2C Fe N1B C2B 85.53(13) . . . . ?
N2B Fe N1B C2B 177.34(13) . . . . ?
N1C Fe N1B C2B 4.22(13) . . . . ?
N1A Fe N1B C2B -93.20(13) . . . . ?
N Fe N1B C2B -44.02(11) . . . . ?
N2A Fe N2B C4B -177.60(12) . . . . ?
N2C Fe N2B C4B 91.68(12) . . . . ?
N1B Fe N2B C4B -0.13(11) . . . . ?
N1C Fe N2B C4B 68.1(4) . . . . ?
N1A Fe N2B C4B -96.43(12) . . . . ?
N Fe N2B C4B -43.08(13) . . . . ?
N2A Fe N2B C6B 6.70(18) . . . . ?
N2C Fe N2B C6B -84.02(18) . . . . ?
N1B Fe N2B C6B -175.84(18) . . . . ?
N1C Fe N2B C6B -107.6(4) . . . . ?
N1A Fe N2B C6B 87.87(18) . . . . ?
N Fe N2B C6B 141.21(16) . . . . ?
N2A Fe N1C C3C -87.72(12) . . . . ?
N2C Fe N1C C3C 2.58(12) . . . . ?
N2B Fe N1C C3C 26.4(5) . . . . ?
N1B Fe N1C C3C 93.76(12) . . . . ?
N1A Fe N1C C3C -169.13(12) . . . . ?
N Fe N1C C3C 141.90(13) . . . . ?
N2A Fe N1C C2C 87.57(12) . . . . ?
N2C Fe N1C C2C 177.88(13) . . . . ?
N2B Fe N1C C2C -158.3(4) . . . . ?
N1B Fe N1C C2C -90.95(12) . . . . ?
N1A Fe N1C C2C 6.17(13) . . . . ?
N Fe N1C C2C -42.80(11) . . . . ?
N2A Fe N2C C4C 90.57(12) . . . . ?
N2B Fe N2C C4C -179.05(12) . . . . ?
N1B Fe N2C C4C -98.05(12) . . . . ?
N1C Fe N2C C4C -2.02(11) . . . . ?
N1A Fe N2C C4C 73.3(4) . . . . ?
N Fe N2C C4C -44.76(13) . . . . ?
N2A Fe N2C C5C -81.97(18) . . . . ?
N2B Fe N2C C5C 8.40(18) . . . . ?
N1B Fe N2C C5C 89.40(18) . . . . ?
N1C Fe N2C C5C -174.57(19) . . . . ?
N1A Fe N2C C5C -99.2(4) . . . . ?
N Fe N2C C5C 142.69(16) . . . . ?
C1B N C1A C2A -68.78(19) . . . . ?
C1C N C1A C2A 112.69(16) . . . . ?
Fe N C1A C2A 21.83(13) . . . . ?
C3A N1A C2A C1A -110.70(16) . . . . ?
Fe N1A C2A C1A 76.94(16) . . . . ?
N C1A C2A N1A -56.22(19) . . . . ?
C2A N1A C3A C4A -176.85(13) . . . . ?
Fe N1A C3A C4A -3.60(17) . . . . ?
C6A N2A C4A N3A 0.54(18) . . . . ?
Fe N2A C4A N3A -168.35(11) . . . . ?
C6A N2A C4A C3A 176.93(14) . . . . ?
Fe N2A C4A C3A 8.03(17) . . . . ?
C5A N3A C4A N2A -0.12(19) . . . . ?
C5A N3A C4A C3A -175.79(17) . . . . ?
N1A C3A C4A N2A -3.0(2) . . . . ?
N1A C3A C4A N3A 172.42(16) . . . . ?
C4A N3A C5A C6A -0.3(2) . . . . ?
C4A N2A C6A C5A -0.75(18) . . . . ?
Fe N2A C6A C5A 163.19(14) . . . . ?
N3A C5A C6A N2A 0.7(2) . . . . ?
C1A N C1B C2B 112.60(18) . . . . ?
C1C N C1B C2B -68.87(19) . . . . ?
Fe N C1B C2B 21.96(14) . . . . ?
C3B N1B C2B C1B -101.94(17) . . . . ?
Fe N1B C2B C1B 81.58(16) . . . . ?
N C1B C2B N1B -57.7(2) . . . . ?
C2B N1B C3B C4B -178.09(13) . . . . ?
Fe N1B C3B C4B -1.26(18) . . . . ?
C6B N2B C4B N3B 0.48(19) . . . . ?
Fe N2B C4B N3B -176.67(11) . . . . ?
C6B N2B C4B C3B 176.66(14) . . . . ?
Fe N2B C4B C3B -0.49(18) . . . . ?
C5B N3B C4B N2B -0.5(2) . . . . ?
C5B N3B C4B C3B -175.83(18) . . . . ?
N1B C3B C4B N2B 1.2(2) . . . . ?
N1B C3B C4B N3B 176.31(17) . . . . ?
C4B N3B C5B C6B 0.3(2) . . . . ?
C4B N2B C6B C5B -0.30(19) . . . . ?
Fe N2B C6B C5B 175.57(14) . . . . ?
N3B C5B C6B N2B 0.0(2) . . . . ?
C1A N C1C C2C -68.38(18) . . . . ?
C1B N C1C C2C 113.07(16) . . . . ?
Fe N C1C C2C 22.38(13) . . . . ?
C3C N1C C2C C1C -103.91(16) . . . . ?
Fe N1C C2C C1C 80.87(16) . . . . ?
N C1C C2C N1C -58.12(18) . . . . ?
C2C N1C C3C C4C -178.23(13) . . . . ?
Fe N1C C3C C4C -2.51(18) . . . . ?
C5C N2C C4C N3C -0.65(19) . . . . ?
Fe N2C C4C N3C -175.73(11) . . . . ?
C5C N2C C4C C3C 176.41(14) . . . . ?
Fe N2C C4C C3C 1.34(18) . . . . ?
C6C N3C C4C N2C 0.6(2) . . . . ?
C6C N3C C4C C3C -175.91(18) . . . . ?
N1C C3C C4C N2C 0.8(2) . . . . ?
N1C C3C C4C N3C 177.05(18) . . . . ?
C4C N2C C5C C6C 0.50(19) . . . . ?
Fe N2C C5C C6C 173.33(14) . . . . ?
C4C N3C C6C C5C -0.2(2) . . . . ?
N2C C5C C6C N3C -0.2(2) . . . . ?
